data_2244237
loop_
_publ_author_name
'Laban, Uro&#x161;'
'Naeem, Marilyn'
'Chadeayne, Andrew R.'
'Golen, James A.'
'Manke, David R.'

_publ_section_title
;
 Synthesis and structure of 4-hy-droxy-<i>N</i>-iso-propyl-tryptamine
 (4-HO-NiPT) and its precursors.
;
_journal_coeditor_code HB8057
_journal_issue 'Pt 4'
_journal_name_full 'Acta crystallographica. Section E, Crystallographic communications'
_journal_page_first 280
_journal_page_last 286
_journal_paper_doi 10.1107/S2056989023002098
_journal_volume 79
_journal_year 2023
_chemical_formula_iupac 'C20 H25 N2 O +, Cl -'
_chemical_formula_moiety 'C20 H25 N2 O +, Cl -'
_chemical_formula_sum 'C20 H25 Cl N2 O'
_chemical_formula_weight 344.87
_chemical_name_common
;
4-Benzyloxy-<i>N</i>-isopropyltryptammonium chloride
;
_chemical_name_systematic
;
{2-[4-(Benzyloxy)-1<i>H</i>-indol-3-yl]ethyl}(propan-2-yl)azanium chloride
;
_space_group_crystal_system triclinic
_space_group_IT_number 2
_space_group_name_Hall '-P 1'
_space_group_name_H-M_alt 'P -1'
_atom_sites_solution_hydrogens mixed
_audit_creation_method
;
Olex2 1.5
(compiled 2022.04.07 svn.rca3783a0 for OlexSys, GUI svn.r6498)
;
_cell_angle_alpha 86.798(3)
_cell_angle_beta 79.340(3)
_cell_angle_gamma 87.587(3)
_cell_formula_units_Z 4
_cell_length_a 10.1895(9)
_cell_length_b 10.9117(7)
_cell_length_c 17.6887(14)
_cell_measurement_reflns_used 9870
_cell_measurement_temperature 300(2)
_cell_measurement_theta_max 25.56
_cell_measurement_theta_min 2.81
_cell_volume 1928.7(3)
_computing_cell_refinement
;
SAINT (Bruker, 2021)
;
_computing_data_collection
;
APEX4 (Bruker, 2021)
;
_computing_data_reduction
;
SAINT (Bruker, 2021)
;
_computing_molecular_graphics
;
OLEX2 (Dolomanov <i>et al.</i>,  2009)
;
_computing_publication_material
;
OLEX2 (Dolomanov <i>et al.</i>,  2009)
;
_computing_structure_refinement
;
SHELXL2018 (Sheldrick, 2015b)
;
_computing_structure_solution
;
SHELXS2014 (Sheldrick, 2015a)
;
_diffrn_ambient_temperature 300.15
_diffrn_measured_fraction_theta_full 0.998
_diffrn_measured_fraction_theta_max 0.995
_diffrn_measurement_device_type 'Bruker D8 Venture CMOS'
_diffrn_measurement_method '\f and \w scans'
_diffrn_radiation_type MoK\a
_diffrn_radiation_wavelength 0.71073
_diffrn_reflns_av_R_equivalents 0.0332
_diffrn_reflns_av_unetI/netI 0.0234
_diffrn_reflns_limit_h_max 12
_diffrn_reflns_limit_h_min -12
_diffrn_reflns_limit_k_max 13
_diffrn_reflns_limit_k_min -13
_diffrn_reflns_limit_l_max 21
_diffrn_reflns_limit_l_min -21
_diffrn_reflns_number 42151
_diffrn_reflns_theta_full 25.242
_diffrn_reflns_theta_max 25.785
_diffrn_reflns_theta_min 2.719
_diffrn_source_current 30.0
_diffrn_source_power 1.5
_diffrn_source_voltage 50.0
_diffrn_standards_number 0
_exptl_absorpt_coefficient_mu 0.206
_exptl_absorpt_correction_T_max 0.7453
_exptl_absorpt_correction_T_min 0.6579
_exptl_absorpt_correction_type multi-scan
_exptl_absorpt_process_details
;
(SADABS; Bruker, 2021)
;
_exptl_crystal_colour colourless
_exptl_crystal_density_diffrn 1.188
_exptl_crystal_description blcok
_exptl_crystal_F_000 736
_exptl_crystal_size_max 0.30
_exptl_crystal_size_mid 0.27
_exptl_crystal_size_min 0.20
_refine_diff_density_max 0.263
_refine_diff_density_min -0.289
_refine_ls_extinction_method none
_refine_ls_goodness_of_fit_ref 1.015
_refine_ls_hydrogen_treatment mixed
_refine_ls_matrix_type full
_refine_ls_number_parameters 461
_refine_ls_number_reflns 7362
_refine_ls_number_restraints 6
_refine_ls_restrained_S_all 1.015
_refine_ls_R_factor_all 0.0584
_refine_ls_R_factor_gt 0.0406
_refine_ls_shift/su_max 0.000
_refine_ls_shift/su_mean 0.000
_refine_ls_structure_factor_coef Fsqd
_refine_ls_weighting_details 'w=1/[\s^2^(Fo^2^)+(0.0453P)^2^+0.7204P] where P=(Fo^2^+2Fc^2^)/3'
_refine_ls_weighting_scheme calc
_refine_ls_wR_factor_gt 0.1000
_refine_ls_wR_factor_ref 0.1133
_reflns_number_gt 5589
_reflns_number_total 7362
_reflns_threshold_expression 'I > 2\s(I)'
_cod_data_source_file hb8057sup1.cif
_cod_data_source_block 3a
_cod_depositor_comments 'Adding full bibliography for 2244235--2244238.cif.'
_cod_database_code 2244237
_cod_database_fobs_code 2244237
_shelx_space_group_comment
;
The symmetry employed for this shelxl refinement is uniquely defined
by the following loop, which should always be used as a source of
symmetry information in preference to the above space-group names.
They are only intended as comments.
;
_shelx_estimated_absorpt_t_min 0.941
_shelx_estimated_absorpt_t_max 0.960

loop_
_space_group_symop_operation_xyz
'x, y, z'
'-x, -y, -z'

loop_
_atom_site_type_symbol
_atom_site_label
_atom_site_fract_x
_atom_site_fract_y
_atom_site_fract_z
_atom_site_U_iso_or_equiv
_atom_site_adp_type
_atom_site_calc_flag
_atom_site_occupancy
_atom_site_disorder_assembly
_atom_site_disorder_group
Cl Cl1 0.92323(5) 0.67300(4) 0.44633(3) 0.05824(14) Uani d 1 . .
Cl Cl2 0.34634(5) 0.14033(4) -0.04745(3) 0.05806(14) Uani d 1 . .
O O1 0.96246(14) 0.75588(11) 0.81683(7) 0.0543(3) Uani d 1 . .
O O2 0.58220(15) 0.24805(12) 0.28702(8) 0.0599(4) Uani d 1 . .
N N1 1.00390(18) 1.05554(15) 0.62139(10) 0.0569(4) Uani d 1 . .
N N2 0.88071(16) 0.54312(14) 0.61023(9) 0.0472(4) Uani d 1 . .
N N3 0.55205(18) 0.60081(15) 0.13621(10) 0.0571(4) Uani d 1 . .
N N4 0.44895(16) 0.07170(13) 0.10585(8) 0.0447(3) Uani d 1 . .
C C1 0.9363(2) 0.95917(17) 0.60396(11) 0.0522(4) Uani d 1 . .
H H1A 0.902311 0.955148 0.558905 0.063 Uiso calc 1 . .
C C2 1.03828(19) 1.03071(16) 0.69185(11) 0.0493(4) Uani d 1 . .
C C3 1.1079(2) 1.10215(18) 0.73283(13) 0.0618(5) Uani d 1 . .
H H3 1.138537 1.178820 0.713479 0.074 Uiso calc 1 . .
C C4 1.1292(2) 1.05469(19) 0.80252(13) 0.0685(6) Uani d 1 . .
H H4 1.176174 1.099975 0.831038 0.082 Uiso calc 1 . .
C C5 1.0825(2) 0.93968(19) 0.83272(12) 0.0622(5) Uani d 1 . .
H H5 1.098189 0.910655 0.880799 0.075 Uiso calc 1 . .
C C6 1.01364(19) 0.86924(16) 0.79188(10) 0.0488(4) Uani d 1 . .
C C7 0.99032(17) 0.91381(15) 0.71935(10) 0.0422(4) Uani d 1 . .
C C8 0.92513(17) 0.86917(15) 0.66134(10) 0.0429(4) Uani d 1 . .
C C9 0.85418(17) 0.75285(16) 0.65954(11) 0.0478(4) Uani d 1 . .
H H9A 0.801952 0.761737 0.618827 0.057 Uiso calc 1 . .
H H9B 0.792351 0.740893 0.707906 0.057 Uiso calc 1 . .
C C10 0.94459(19) 0.63883(16) 0.64680(11) 0.0504(4) Uani d 1 . .
H H10A 1.028450 0.660588 0.614039 0.060 Uiso calc 1 . .
H H10B 0.963891 0.606101 0.695828 0.060 Uiso calc 1 . .
C C11 0.7499(2) 0.4955(2) 0.65233(14) 0.0660(6) Uani d 1 . .
H H11 0.692227 0.565425 0.671627 0.079 Uiso calc 1 . .
C C12 0.6860(3) 0.4335(3) 0.5953(2) 0.1251(13) Uani d 1 . .
H H12A 0.600112 0.405005 0.620140 0.188 Uiso calc 1 . .
H H12B 0.741760 0.365091 0.575636 0.188 Uiso calc 1 . .
H H12C 0.675264 0.490939 0.553517 0.188 Uiso calc 1 . .
C C13 0.7723(3) 0.4133(3) 0.71931(19) 0.1196(12) Uani d 1 . .
H H13A 0.688711 0.380818 0.745018 0.179 Uiso calc 1 . .
H H13B 0.809615 0.459136 0.754522 0.179 Uiso calc 1 . .
H H13C 0.832962 0.346907 0.701486 0.179 Uiso calc 1 . .
C C14 0.9880(3) 0.70915(19) 0.89042(12) 0.0694(6) Uani d 1 . .
H H14A 0.941757 0.760771 0.930509 0.083 Uiso calc 1 . .
H H14B 1.083012 0.710211 0.890900 0.083 Uiso calc 1 . .
C C15 0.9408(2) 0.58056(17) 0.90557(11) 0.0529(5) Uani d 1 . .
C C16 1.0015(3) 0.4873(2) 0.86211(13) 0.0793(7) Uani d 1 . .
H H16 1.069007 0.504242 0.820162 0.095 Uiso calc 1 . .
C C17 0.9628(4) 0.3679(2) 0.88032(17) 0.0979(10) Uani d 1 . .
H H17 1.003586 0.304756 0.850290 0.117 Uiso calc 1 . .
C C18 0.8641(3) 0.3422(2) 0.94272(17) 0.0867(8) Uani d 1 . .
H H18 0.838464 0.261697 0.955274 0.104 Uiso calc 1 . .
C C19 0.8042(2) 0.4345(2) 0.98584(15) 0.0744(7) Uani d 1 . .
H H19 0.737486 0.417467 1.028176 0.089 Uiso calc 1 . .
C C20 0.8420(2) 0.55345(19) 0.96718(12) 0.0604(5) Uani d 1 . .
H H20 0.799728 0.616432 0.996864 0.072 Uiso calc 1 . .
C C21 0.4874(2) 0.50805(17) 0.11145(11) 0.0540(5) Uani d 1 . .
H H21 0.443699 0.515233 0.069597 0.065 Uiso calc 1 . .
C C22 0.60418(18) 0.55794(16) 0.19888(11) 0.0492(4) Uani d 1 . .
C C23 0.6753(2) 0.6196(2) 0.24423(13) 0.0636(5) Uani d 1 . .
H H23 0.695515 0.701766 0.233628 0.076 Uiso calc 1 . .
C C24 0.7138(2) 0.5547(2) 0.30457(14) 0.0701(6) Uani d 1 . .
H H24 0.760723 0.593864 0.336106 0.084 Uiso calc 1 . .
C C25 0.6851(2) 0.4307(2) 0.32078(12) 0.0630(5) Uani d 1 . .
H H25 0.713598 0.389018 0.362452 0.076 Uiso calc 1 . .
C C26 0.61511(19) 0.36954(17) 0.27569(10) 0.0492(4) Uani d 1 . .
C C27 0.57152(17) 0.43356(15) 0.21327(9) 0.0423(4) Uani d 1 . .
C C28 0.49560(18) 0.40345(15) 0.15642(9) 0.0438(4) Uani d 1 . .
C C29 0.42841(18) 0.28675(16) 0.14869(10) 0.0483(4) Uani d 1 . .
H H29A 0.367867 0.302283 0.112632 0.058 Uiso calc 1 . .
H H29B 0.375132 0.262903 0.198241 0.058 Uiso calc 1 . .
C C30 0.52222(18) 0.18076(16) 0.12175(10) 0.0469(4) Uani d 1 . .
H H30A 0.582922 0.206845 0.075240 0.056 Uiso calc 1 . .
H H30B 0.575094 0.157353 0.160871 0.056 Uiso calc 1 . .
C C31 0.3427(2) 0.02117(18) 0.16887(11) 0.0548(5) Uani d 1 . .
H H31 0.275339 0.086446 0.183618 0.066 Uiso calc 1 . .
C C32 0.4012(3) -0.0205(2) 0.23822(13) 0.0850(8) Uani d 1 . .
H H32A 0.436550 0.048546 0.258190 0.128 Uiso calc 1 . .
H H32B 0.471660 -0.080659 0.223843 0.128 Uiso calc 1 . .
H H32C 0.332963 -0.056095 0.276988 0.128 Uiso calc 1 . .
C C33 0.2771(2) -0.0812(2) 0.13661(15) 0.0756(7) Uani d 1 . .
H H33A 0.204093 -0.111016 0.174616 0.113 Uiso calc 1 . .
H H33B 0.341352 -0.147018 0.123327 0.113 Uiso calc 1 . .
H H33C 0.244225 -0.050541 0.091469 0.113 Uiso calc 1 . .
C C34 0.6554(2) 0.1705(2) 0.33397(12) 0.0656(6) Uani d 1 . .
H H34A 0.747301 0.196068 0.324815 0.079 Uiso calc 1 . .
H H34B 0.655949 0.086874 0.318031 0.079 Uiso calc 1 . .
C C35 0.60064(19) 0.17215(17) 0.41881(11) 0.0516(4) Uani d 1 . .
C C36 0.4761(2) 0.2165(3) 0.44842(15) 0.0865(8) Uani d 1 . .
H H36 0.422403 0.251246 0.415227 0.104 Uiso calc 1 . .
C C37 0.4278(3) 0.2110(3) 0.52678(16) 0.0948(9) Uani d 1 . .
H H37 0.342522 0.242462 0.545606 0.114 Uiso calc 1 . .
C C38 0.5026(3) 0.1608(2) 0.57590(14) 0.0775(7) Uani d 1 . .
H H38 0.469508 0.155762 0.628582 0.093 Uiso calc 1 . .
C C39 0.6263(3) 0.1178(3) 0.54767(14) 0.0979(9) Uani d 1 . .
H H39 0.679341 0.083373 0.581328 0.117 Uiso calc 1 . .
C C40 0.6759(3) 0.1238(3) 0.46979(13) 0.0837(8) Uani d 1 . .
H H40 0.762384 0.094324 0.451731 0.100 Uiso calc 1 . .
H H1 1.015(2) 1.1243(12) 0.5942(11) 0.067(6) Uiso d 1 . .
H H2A 0.9443(16) 0.4778(14) 0.6006(11) 0.063(6) Uiso d 1 . .
H H2B 0.868(2) 0.5789(17) 0.5622(7) 0.064(6) Uiso d 1 . .
H H3A 0.567(2) 0.6707(13) 0.1113(12) 0.082(8) Uiso d 1 . .
H H4A 0.5134(15) 0.0084(13) 0.0920(10) 0.053(5) Uiso d 1 . .
H H4B 0.4086(19) 0.0901(18) 0.0626(8) 0.061(6) Uiso d 1 . .

loop_
_atom_site_aniso_label
_atom_site_aniso_U_11
_atom_site_aniso_U_22
_atom_site_aniso_U_33
_atom_site_aniso_U_12
_atom_site_aniso_U_13
_atom_site_aniso_U_23
Cl1 0.0705(3) 0.0464(3) 0.0552(3) 0.0067(2) -0.0081(2) 0.0021(2)
Cl2 0.0782(4) 0.0465(3) 0.0504(3) 0.0089(2) -0.0167(2) -0.00195(19)
O1 0.0714(9) 0.0488(7) 0.0461(7) -0.0095(6) -0.0207(6) 0.0075(5)
O2 0.0800(10) 0.0513(8) 0.0553(8) -0.0016(7) -0.0317(7) 0.0025(6)
N1 0.0722(11) 0.0430(9) 0.0551(10) -0.0021(8) -0.0136(8) 0.0085(7)
N2 0.0496(9) 0.0416(8) 0.0488(9) -0.0019(7) -0.0038(7) -0.0059(7)
N3 0.0707(11) 0.0428(9) 0.0561(10) -0.0033(8) -0.0077(8) 0.0020(7)
N4 0.0547(9) 0.0424(8) 0.0372(8) -0.0007(7) -0.0072(7) -0.0075(6)
C1 0.0586(12) 0.0526(11) 0.0454(10) 0.0041(9) -0.0110(9) -0.0011(8)
C2 0.0543(11) 0.0406(9) 0.0521(10) 0.0001(8) -0.0082(8) -0.0017(8)
C3 0.0728(14) 0.0436(11) 0.0716(13) -0.0110(9) -0.0179(11) -0.0015(9)
C4 0.0830(16) 0.0544(12) 0.0760(15) -0.0141(11) -0.0301(12) -0.0107(10)
C5 0.0782(15) 0.0588(12) 0.0558(12) -0.0073(10) -0.0279(11) -0.0006(9)
C6 0.0560(11) 0.0430(10) 0.0483(10) -0.0014(8) -0.0119(8) -0.0013(8)
C7 0.0439(9) 0.0380(9) 0.0443(9) 0.0011(7) -0.0066(7) -0.0037(7)
C8 0.0424(9) 0.0435(9) 0.0421(9) 0.0039(7) -0.0060(7) -0.0053(7)
C9 0.0411(10) 0.0505(10) 0.0506(10) 0.0004(8) -0.0034(8) -0.0118(8)
C10 0.0492(11) 0.0479(10) 0.0556(11) -0.0003(8) -0.0127(8) -0.0059(8)
C11 0.0536(12) 0.0550(12) 0.0834(15) -0.0090(9) 0.0065(11) -0.0087(10)
C12 0.085(2) 0.125(3) 0.171(3) -0.0436(19) -0.014(2) -0.052(2)
C13 0.101(2) 0.113(2) 0.116(2) 0.0037(18) 0.0356(19) 0.049(2)
C14 0.0998(18) 0.0593(13) 0.0554(12) -0.0121(12) -0.0327(12) 0.0105(10)
C15 0.0661(13) 0.0496(11) 0.0453(10) 0.0032(9) -0.0192(9) 0.0041(8)
C16 0.103(2) 0.0744(16) 0.0540(13) 0.0122(13) -0.0007(12) -0.0045(11)
C17 0.158(3) 0.0610(16) 0.0798(18) 0.0265(17) -0.0355(19) -0.0222(13)
C18 0.125(2) 0.0573(15) 0.0916(19) -0.0223(15) -0.0574(18) 0.0139(13)
C19 0.0616(14) 0.0821(17) 0.0806(16) -0.0122(12) -0.0211(12) 0.0216(13)
C20 0.0604(13) 0.0627(13) 0.0576(12) 0.0125(10) -0.0146(10) 0.0020(9)
C21 0.0631(12) 0.0541(11) 0.0453(10) 0.0054(9) -0.0124(9) -0.0035(8)
C22 0.0472(10) 0.0475(10) 0.0503(10) -0.0033(8) -0.0007(8) -0.0071(8)
C23 0.0623(13) 0.0569(12) 0.0718(14) -0.0165(10) -0.0057(11) -0.0160(10)
C24 0.0637(14) 0.0817(16) 0.0701(14) -0.0203(12) -0.0157(11) -0.0232(12)
C25 0.0601(13) 0.0785(15) 0.0554(12) -0.0076(11) -0.0213(10) -0.0064(10)
C26 0.0492(11) 0.0525(11) 0.0468(10) -0.0026(8) -0.0100(8) -0.0061(8)
C27 0.0417(9) 0.0441(9) 0.0404(9) -0.0010(7) -0.0043(7) -0.0080(7)
C28 0.0475(10) 0.0447(9) 0.0389(9) 0.0024(7) -0.0060(7) -0.0073(7)
C29 0.0484(10) 0.0508(10) 0.0467(10) 0.0001(8) -0.0091(8) -0.0108(8)
C30 0.0484(10) 0.0483(10) 0.0436(9) -0.0032(8) -0.0046(8) -0.0105(7)
C31 0.0597(12) 0.0527(11) 0.0489(10) -0.0084(9) 0.0001(9) -0.0048(8)
C32 0.108(2) 0.0951(18) 0.0491(12) -0.0190(15) -0.0087(13) 0.0137(12)
C33 0.0767(16) 0.0639(14) 0.0851(16) -0.0214(12) -0.0064(13) -0.0075(12)
C34 0.0764(15) 0.0659(13) 0.0562(12) 0.0195(11) -0.0217(11) -0.0027(10)
C35 0.0540(11) 0.0476(10) 0.0555(11) 0.0055(8) -0.0187(9) -0.0005(8)
C36 0.0594(14) 0.128(2) 0.0729(16) 0.0244(14) -0.0234(12) 0.0059(15)
C37 0.0599(15) 0.134(3) 0.0820(18) 0.0177(15) 0.0019(13) 0.0025(17)
C38 0.0893(18) 0.0795(16) 0.0592(13) 0.0041(13) -0.0058(13) 0.0061(11)
C39 0.107(2) 0.128(2) 0.0575(14) 0.0461(19) -0.0248(14) 0.0058(14)
C40 0.0757(16) 0.112(2) 0.0617(14) 0.0441(14) -0.0193(12) -0.0026(13)

loop_
_atom_type_symbol
_atom_type_description
_atom_type_scat_dispersion_real
_atom_type_scat_dispersion_imag
_atom_type_scat_source
C C 0.0033 0.0016 'International Tables Vol C Tables 4.2.6.8 and 6.1.1.4'
H H 0.0000 0.0000 'International Tables Vol C Tables 4.2.6.8 and 6.1.1.4'
Cl Cl 0.1484 0.1585 'International Tables Vol C Tables 4.2.6.8 and 6.1.1.4'
N N 0.0061 0.0033 'International Tables Vol C Tables 4.2.6.8 and 6.1.1.4'
O O 0.0106 0.0060 'International Tables Vol C Tables 4.2.6.8 and 6.1.1.4'

loop_
_geom_angle_atom_site_label_1
_geom_angle_atom_site_label_2
_geom_angle_atom_site_label_3
_geom_angle_site_symmetry_1
_geom_angle_site_symmetry_3
_geom_angle
_geom_angle_publ_flag
C6 O1 C14 . . 115.71(14) ?
C26 O2 C34 . . 117.54(16) ?
C1 N1 C2 . . 108.70(15) ?
C1 N1 H1 . . 124.7(15) ?
C2 N1 H1 . . 126.2(15) ?
C10 N2 C11 . . 117.90(15) ?
C10 N2 H2A . . 106.6(13) ?
C10 N2 H2B . . 105.5(13) ?
C11 N2 H2A . . 110.2(13) ?
C11 N2 H2B . . 108.4(13) ?
H2A N2 H2B . . 107.8(18) ?
C21 N3 C22 . . 108.79(15) ?
C21 N3 H3A . . 123.8(17) ?
C22 N3 H3A . . 126.8(17) ?
C30 N4 C31 . . 118.11(13) ?
C30 N4 H4A . . 107.1(12) ?
C30 N4 H4B . . 109.6(12) ?
C31 N4 H4A . . 108.1(12) ?
C31 N4 H4B . . 107.0(13) ?
H4A N4 H4B . . 106.4(17) ?
N1 C1 H1A . . 124.5 ?
N1 C1 C8 . . 111.04(17) ?
C8 C1 H1A . . 124.5 ?
N1 C2 C3 . . 129.08(18) ?
N1 C2 C7 . . 107.80(16) ?
C3 C2 C7 . . 123.13(18) ?
C2 C3 H3 . . 121.5 ?
C4 C3 C2 . . 116.96(18) ?
C4 C3 H3 . . 121.5 ?
C3 C4 H4 . . 118.9 ?
C3 C4 C5 . . 122.12(19) ?
C5 C4 H4 . . 118.9 ?
C4 C5 H5 . . 119.7 ?
C6 C5 C4 . . 120.69(19) ?
C6 C5 H5 . . 119.7 ?
O1 C6 C7 . . 115.58(15) ?
C5 C6 O1 . . 125.13(17) ?
C5 C6 C7 . . 119.28(17) ?
C2 C7 C8 . . 106.75(15) ?
C6 C7 C2 . . 117.81(16) ?
C6 C7 C8 . . 135.44(16) ?
C1 C8 C7 . . 105.72(16) ?
C1 C8 C9 . . 123.63(17) ?
C7 C8 C9 . . 130.62(16) ?
C8 C9 H9A . . 108.6 ?
C8 C9 H9B . . 108.6 ?
C8 C9 C10 . . 114.85(15) ?
H9A C9 H9B . . 107.5 ?
C10 C9 H9A . . 108.6 ?
C10 C9 H9B . . 108.6 ?
N2 C10 C9 . . 111.09(15) ?
N2 C10 H10A . . 109.4 ?
N2 C10 H10B . . 109.4 ?
C9 C10 H10A . . 109.4 ?
C9 C10 H10B . . 109.4 ?
H10A C10 H10B . . 108.0 ?
N2 C11 H11 . . 108.6 ?
N2 C11 C12 . . 107.6(2) ?
C12 C11 H11 . . 108.6 ?
C13 C11 N2 . . 109.8(2) ?
C13 C11 H11 . . 108.6 ?
C13 C11 C12 . . 113.6(3) ?
C11 C12 H12A . . 109.5 ?
C11 C12 H12B . . 109.5 ?
C11 C12 H12C . . 109.5 ?
H12A C12 H12B . . 109.5 ?
H12A C12 H12C . . 109.5 ?
H12B C12 H12C . . 109.5 ?
C11 C13 H13A . . 109.5 ?
C11 C13 H13B . . 109.5 ?
C11 C13 H13C . . 109.5 ?
H13A C13 H13B . . 109.5 ?
H13A C13 H13C . . 109.5 ?
H13B C13 H13C . . 109.5 ?
O1 C14 H14A . . 109.7 ?
O1 C14 H14B . . 109.8 ?
O1 C14 C15 . . 109.60(16) ?
H14A C14 H14B . . 108.2 ?
C15 C14 H14A . . 109.7 ?
C15 C14 H14B . . 109.8 ?
C16 C15 C14 . . 121.0(2) ?
C16 C15 C20 . . 119.0(2) ?
C20 C15 C14 . . 119.89(19) ?
C15 C16 H16 . . 119.9 ?
C15 C16 C17 . . 120.2(2) ?
C17 C16 H16 . . 119.9 ?
C16 C17 H17 . . 119.9 ?
C18 C17 C16 . . 120.1(2) ?
C18 C17 H17 . . 119.9 ?
C17 C18 H18 . . 120.2 ?
C19 C18 C17 . . 119.7(2) ?
C19 C18 H18 . . 120.2 ?
C18 C19 H19 . . 119.9 ?
C18 C19 C20 . . 120.1(2) ?
C20 C19 H19 . . 119.9 ?
C15 C20 C19 . . 120.9(2) ?
C15 C20 H20 . . 119.5 ?
C19 C20 H20 . . 119.5 ?
N3 C21 H21 . . 124.6 ?
C28 C21 N3 . . 110.75(17) ?
C28 C21 H21 . . 124.6 ?
N3 C22 C23 . . 129.43(18) ?
N3 C22 C27 . . 107.60(16) ?
C23 C22 C27 . . 122.96(19) ?
C22 C23 H23 . . 121.4 ?
C24 C23 C22 . . 117.2(2) ?
C24 C23 H23 . . 121.4 ?
C23 C24 H24 . . 119.0 ?
C23 C24 C25 . . 122.00(19) ?
C25 C24 H24 . . 119.0 ?
C24 C25 H25 . . 119.6 ?
C26 C25 C24 . . 120.8(2) ?
C26 C25 H25 . . 119.6 ?
O2 C26 C25 . . 124.99(18) ?
O2 C26 C27 . . 115.83(15) ?
C25 C26 C27 . . 119.19(18) ?
C22 C27 C28 . . 107.04(15) ?
C26 C27 C22 . . 117.85(16) ?
C26 C27 C28 . . 135.10(16) ?
C21 C28 C27 . . 105.81(16) ?
C21 C28 C29 . . 124.87(17) ?
C27 C28 C29 . . 129.18(16) ?
C28 C29 H29A . . 108.6 ?
C28 C29 H29B . . 108.6 ?
C28 C29 C30 . . 114.73(15) ?
H29A C29 H29B . . 107.6 ?
C30 C29 H29A . . 108.6 ?
C30 C29 H29B . . 108.6 ?
N4 C30 C29 . . 112.12(15) ?
N4 C30 H30A . . 109.2 ?
N4 C30 H30B . . 109.2 ?
C29 C30 H30A . . 109.2 ?
C29 C30 H30B . . 109.2 ?
H30A C30 H30B . . 107.9 ?
N4 C31 H31 . . 108.5 ?
N4 C31 C33 . . 107.79(16) ?
C32 C31 N4 . . 110.56(18) ?
C32 C31 H31 . . 108.5 ?
C32 C31 C33 . . 112.83(19) ?
C33 C31 H31 . . 108.5 ?
C31 C32 H32A . . 109.5 ?
C31 C32 H32B . . 109.5 ?
C31 C32 H32C . . 109.5 ?
H32A C32 H32B . . 109.5 ?
H32A C32 H32C . . 109.5 ?
H32B C32 H32C . . 109.5 ?
C31 C33 H33A . . 109.5 ?
C31 C33 H33B . . 109.5 ?
C31 C33 H33C . . 109.5 ?
H33A C33 H33B . . 109.5 ?
H33A C33 H33C . . 109.5 ?
H33B C33 H33C . . 109.5 ?
O2 C34 H34A . . 108.7 ?
O2 C34 H34B . . 108.7 ?
O2 C34 C35 . . 114.29(17) ?
H34A C34 H34B . . 107.6 ?
C35 C34 H34A . . 108.7 ?
C35 C34 H34B . . 108.7 ?
C36 C35 C34 . . 123.43(19) ?
C36 C35 C40 . . 117.1(2) ?
C40 C35 C34 . . 119.48(19) ?
C35 C36 H36 . . 119.3 ?
C35 C36 C37 . . 121.4(2) ?
C37 C36 H36 . . 119.3 ?
C36 C37 H37 . . 119.7 ?
C38 C37 C36 . . 120.6(2) ?
C38 C37 H37 . . 119.7 ?
C37 C38 H38 . . 120.6 ?
C37 C38 C39 . . 118.7(2) ?
C39 C38 H38 . . 120.6 ?
C38 C39 H39 . . 119.4 ?
C38 C39 C40 . . 121.1(2) ?
C40 C39 H39 . . 119.4 ?
C35 C40 C39 . . 121.0(2) ?
C35 C40 H40 . . 119.5 ?
C39 C40 H40 . . 119.5 ?

loop_
_geom_bond_atom_site_label_1
_geom_bond_atom_site_label_2
_geom_bond_site_symmetry_2
_geom_bond_distance
_geom_bond_publ_flag
O1 C6 . 1.380(2) ?
O1 C14 . 1.436(2) ?
O2 C26 . 1.376(2) ?
O2 C34 . 1.435(2) ?
N1 C1 . 1.360(3) ?
N1 C2 . 1.366(2) ?
N1 H1 . 0.868(9) ?
N2 C10 . 1.490(2) ?
N2 C11 . 1.500(2) ?
N2 H2A . 0.944(9) ?
N2 H2B . 0.945(9) ?
N3 C21 . 1.365(3) ?
N3 C22 . 1.367(2) ?
N3 H3A . 0.863(10) ?
N4 C30 . 1.498(2) ?
N4 C31 . 1.501(2) ?
N4 H4A . 0.943(9) ?
N4 H4B . 0.941(9) ?
C1 H1A . 0.9300 ?
C1 C8 . 1.365(2) ?
C2 C3 . 1.392(3) ?
C2 C7 . 1.413(2) ?
C3 H3 . 0.9300 ?
C3 C4 . 1.361(3) ?
C4 H4 . 0.9300 ?
C4 C5 . 1.403(3) ?
C5 H5 . 0.9300 ?
C5 C6 . 1.378(3) ?
C6 C7 . 1.405(2) ?
C7 C8 . 1.438(2) ?
C8 C9 . 1.492(2) ?
C9 H9A . 0.9700 ?
C9 H9B . 0.9700 ?
C9 C10 . 1.518(2) ?
C10 H10A . 0.9700 ?
C10 H10B . 0.9700 ?
C11 H11 . 0.9800 ?
C11 C12 . 1.503(4) ?
C11 C13 . 1.492(4) ?
C12 H12A . 0.9600 ?
C12 H12B . 0.9600 ?
C12 H12C . 0.9600 ?
C13 H13A . 0.9600 ?
C13 H13B . 0.9600 ?
C13 H13C . 0.9600 ?
C14 H14A . 0.9700 ?
C14 H14B . 0.9700 ?
C14 C15 . 1.497(3) ?
C15 C16 . 1.367(3) ?
C15 C20 . 1.368(3) ?
C16 H16 . 0.9300 ?
C16 C17 . 1.380(4) ?
C17 H17 . 0.9300 ?
C17 C18 . 1.374(4) ?
C18 H18 . 0.9300 ?
C18 C19 . 1.353(4) ?
C19 H19 . 0.9300 ?
C19 C20 . 1.374(3) ?
C20 H20 . 0.9300 ?
C21 H21 . 0.9300 ?
C21 C28 . 1.363(2) ?
C22 C23 . 1.392(3) ?
C22 C27 . 1.409(2) ?
C23 H23 . 0.9300 ?
C23 C24 . 1.357(3) ?
C24 H24 . 0.9300 ?
C24 C25 . 1.399(3) ?
C25 H25 . 0.9300 ?
C25 C26 . 1.378(3) ?
C26 C27 . 1.405(2) ?
C27 C28 . 1.437(2) ?
C28 C29 . 1.495(2) ?
C29 H29A . 0.9700 ?
C29 H29B . 0.9700 ?
C29 C30 . 1.509(2) ?
C30 H30A . 0.9700 ?
C30 H30B . 0.9700 ?
C31 H31 . 0.9800 ?
C31 C32 . 1.501(3) ?
C31 C33 . 1.516(3) ?
C32 H32A . 0.9600 ?
C32 H32B . 0.9600 ?
C32 H32C . 0.9600 ?
C33 H33A . 0.9600 ?
C33 H33B . 0.9600 ?
C33 H33C . 0.9600 ?
C34 H34A . 0.9700 ?
C34 H34B . 0.9700 ?
C34 C35 . 1.502(3) ?
C35 C36 . 1.360(3) ?
C35 C40 . 1.360(3) ?
C36 H36 . 0.9300 ?
C36 C37 . 1.381(4) ?
C37 H37 . 0.9300 ?
C37 C38 . 1.339(3) ?
C38 H38 . 0.9300 ?
C38 C39 . 1.342(4) ?
C39 H39 . 0.9300 ?
C39 C40 . 1.376(3) ?
C40 H40 . 0.9300 ?

loop_
_geom_hbond_atom_site_label_D
_geom_hbond_atom_site_label_H
_geom_hbond_atom_site_label_A
_geom_hbond_site_symmetry_A
_geom_hbond_distance_DH
_geom_hbond_distance_HA
_geom_hbond_distance_DA
_geom_hbond_angle_DHA
_geom_hbond_publ_flag
N1 H1 Cl1 2_776 0.868(9) 2.362(11) 3.1969(17) 161.5(19) yes
N2 H2A Cl1 2_766 0.944(9) 2.184(10) 3.1114(16) 167.2(18) yes
N2 H2B Cl1 . 0.945(9) 2.226(12) 3.1191(16) 157.2(18) yes
N3 H3A Cl2 2_665 0.863(10) 2.416(11) 3.2657(17) 168(2) yes
N4 H4A Cl2 2_655 0.943(9) 2.197(10) 3.1360(16) 173.4(16) yes
N4 H4B Cl2 . 0.941(9) 2.192(10) 3.1247(16) 171.0(18) yes

loop_
_geom_torsion_atom_site_label_1
_geom_torsion_atom_site_label_2
_geom_torsion_atom_site_label_3
_geom_torsion_atom_site_label_4
_geom_torsion_site_symmetry_1
_geom_torsion_site_symmetry_2
_geom_torsion_site_symmetry_3
_geom_torsion_site_symmetry_4
_geom_torsion
_geom_torsion_publ_flag
O1 C6 C7 C2 . . . . 178.71(16) ?
O1 C6 C7 C8 . . . . -0.9(3) ?
O1 C14 C15 C16 . . . . 66.8(3) ?
O1 C14 C15 C20 . . . . -118.0(2) ?
O2 C26 C27 C22 . . . . -179.31(15) ?
O2 C26 C27 C28 . . . . 1.4(3) ?
O2 C34 C35 C36 . . . . 15.9(3) ?
O2 C34 C35 C40 . . . . -166.3(2) ?
N1 C1 C8 C7 . . . . 0.4(2) ?
N1 C1 C8 C9 . . . . 178.92(16) ?
N1 C2 C3 C4 . . . . -179.8(2) ?
N1 C2 C7 C6 . . . . -179.56(16) ?
N1 C2 C7 C8 . . . . 0.1(2) ?
N3 C21 C28 C27 . . . . -0.2(2) ?
N3 C21 C28 C29 . . . . 175.82(16) ?
N3 C22 C23 C24 . . . . 178.9(2) ?
N3 C22 C27 C26 . . . . -179.99(16) ?
N3 C22 C27 C28 . . . . -0.54(19) ?
C1 N1 C2 C3 . . . . 179.9(2) ?
C1 N1 C2 C7 . . . . 0.1(2) ?
C1 C8 C9 C10 . . . . 108.3(2) ?
C2 N1 C1 C8 . . . . -0.3(2) ?
C2 C3 C4 C5 . . . . -0.6(3) ?
C2 C7 C8 C1 . . . . -0.32(19) ?
C2 C7 C8 C9 . . . . -178.69(17) ?
C3 C2 C7 C6 . . . . 0.6(3) ?
C3 C2 C7 C8 . . . . -179.69(18) ?
C3 C4 C5 C6 . . . . 0.7(4) ?
C4 C5 C6 O1 . . . . -179.2(2) ?
C4 C5 C6 C7 . . . . 0.0(3) ?
C5 C6 C7 C2 . . . . -0.6(3) ?
C5 C6 C7 C8 . . . . 179.9(2) ?
C6 O1 C14 C15 . . . . -173.52(17) ?
C6 C7 C8 C1 . . . . 179.3(2) ?
C6 C7 C8 C9 . . . . 0.9(3) ?
C7 C2 C3 C4 . . . . 0.0(3) ?
C7 C8 C9 C10 . . . . -73.5(2) ?
C8 C9 C10 N2 . . . . -153.55(15) ?
C10 N2 C11 C12 . . . . 162.3(2) ?
C10 N2 C11 C13 . . . . -73.6(3) ?
C11 N2 C10 C9 . . . . -59.7(2) ?
C14 O1 C6 C5 . . . . -1.8(3) ?
C14 O1 C6 C7 . . . . 179.02(18) ?
C14 C15 C16 C17 . . . . 175.4(2) ?
C14 C15 C20 C19 . . . . -174.8(2) ?
C15 C16 C17 C18 . . . . -0.7(4) ?
C16 C15 C20 C19 . . . . 0.4(3) ?
C16 C17 C18 C19 . . . . 0.5(4) ?
C17 C18 C19 C20 . . . . 0.1(4) ?
C18 C19 C20 C15 . . . . -0.6(3) ?
C20 C15 C16 C17 . . . . 0.2(4) ?
C21 N3 C22 C23 . . . . -178.5(2) ?
C21 N3 C22 C27 . . . . 0.4(2) ?
C21 C28 C29 C30 . . . . 112.7(2) ?
C22 N3 C21 C28 . . . . -0.2(2) ?
C22 C23 C24 C25 . . . . 0.6(3) ?
C22 C27 C28 C21 . . . . 0.45(19) ?
C22 C27 C28 C29 . . . . -175.33(17) ?
C23 C22 C27 C26 . . . . -1.0(3) ?
C23 C22 C27 C28 . . . . 178.44(17) ?
C23 C24 C25 C26 . . . . -0.4(3) ?
C24 C25 C26 O2 . . . . -179.99(19) ?
C24 C25 C26 C27 . . . . -0.5(3) ?
C25 C26 C27 C22 . . . . 1.2(3) ?
C25 C26 C27 C28 . . . . -178.05(19) ?
C26 O2 C34 C35 . . . . 85.8(2) ?
C26 C27 C28 C21 . . . . 179.8(2) ?
C26 C27 C28 C29 . . . . 4.0(3) ?
C27 C22 C23 C24 . . . . 0.1(3) ?
C27 C28 C29 C30 . . . . -72.3(2) ?
C28 C29 C30 N4 . . . . -172.94(14) ?
C30 N4 C31 C32 . . . . -60.6(2) ?
C30 N4 C31 C33 . . . . 175.65(17) ?
C31 N4 C30 C29 . . . . -54.9(2) ?
C34 O2 C26 C25 . . . . -18.4(3) ?
C34 O2 C26 C27 . . . . 162.13(16) ?
C34 C35 C36 C37 . . . . 177.0(3) ?
C34 C35 C40 C39 . . . . -176.5(3) ?
C35 C36 C37 C38 . . . . -0.4(5) ?
C36 C35 C40 C39 . . . . 1.5(4) ?
C36 C37 C38 C39 . . . . 1.1(5) ?
C37 C38 C39 C40 . . . . -0.5(5) ?
C38 C39 C40 C35 . . . . -0.8(5) ?
C40 C35 C36 C37 . . . . -0.9(4) ?
